data_7026000
loop_
_publ_author_name
'Han, Joon Soo'
'Sasamori, Takahiro'
'Mizuhata, Yoshiyuki'
'Tokitoh, Norihiro'

_publ_section_title
;
 Reactivity of an aryl-substituted silicon-silicon triple bond:
 1,2-disilabenzenes from the reactions of a 1,2-diaryldisilyne with
 alkynes.
;
_journal_issue 39
_journal_name_full 'Dalton transactions (Cambridge, England : 2003)'
_journal_page_first 9238
_journal_page_last 9240
_journal_paper_doi 10.1039/c0dt00115e
_journal_volume 39
_journal_year 2010
_chemical_formula_moiety 'C64 H138 Si16, 0.5(C7 H8)'
_chemical_formula_sum 'C67.5 H142 Si16'
_chemical_formula_weight 1403.25
_chemical_name_systematic
;
?
;
_space_group_IT_number 14
_symmetry_cell_setting monoclinic
_symmetry_Int_Tables_number 14
_symmetry_space_group_name_Hall '-P 2ybc'
_symmetry_space_group_name_H-M 'P 1 21/c 1'
_atom_sites_solution_hydrogens geom
_atom_sites_solution_primary direct
_atom_sites_solution_secondary difmap
_audit_creation_method SHELXL-97
_cell_angle_alpha 90.00
_cell_angle_beta 101.5916(14)
_cell_angle_gamma 90.00
_cell_formula_units_Z 4
_cell_length_a 18.524(2)
_cell_length_b 12.0037(14)
_cell_length_c 40.568(5)
_cell_measurement_temperature 103(2)
_cell_measurement_theta_max 25.00
_cell_measurement_theta_min 2.84
_cell_volume 8836.6(18)
_computing_cell_refinement HKL2000
_computing_data_collection CrystalClear
_computing_data_reduction 'SHELXL-97 (Sheldrick, 1997)'
_computing_structure_refinement 'SHELXL-97 (Sheldrick, 1997)'
_computing_structure_solution SHELXS-97
_diffrn_ambient_temperature 103(2)
_diffrn_measured_fraction_theta_full 0.988
_diffrn_measured_fraction_theta_max 0.988
_diffrn_measurement_device_type 'RIGAKU Saturn70'
_diffrn_measurement_method \w
_diffrn_radiation_monochromator graphite
_diffrn_radiation_source 'fine-focus sealed tube'
_diffrn_radiation_type MoK\a
_diffrn_radiation_wavelength 0.71069
_diffrn_reflns_av_R_equivalents 0.0709
_diffrn_reflns_av_sigmaI/netI 0.0476
_diffrn_reflns_limit_h_max 22
_diffrn_reflns_limit_h_min -22
_diffrn_reflns_limit_k_max 14
_diffrn_reflns_limit_k_min -14
_diffrn_reflns_limit_l_max 48
_diffrn_reflns_limit_l_min -47
_diffrn_reflns_number 80148
_diffrn_reflns_theta_full 25.00
_diffrn_reflns_theta_max 25.00
_diffrn_reflns_theta_min 2.84
_exptl_absorpt_coefficient_mu 0.264
_exptl_absorpt_correction_T_max 0.9741
_exptl_absorpt_correction_T_min 0.9492
_exptl_absorpt_correction_type multi-scan
_exptl_absorpt_process_details 'Jacobson, R. (1998) Private communication'
_exptl_crystal_colour yellow
_exptl_crystal_density_diffrn 1.055
_exptl_crystal_density_method 'not measured'
_exptl_crystal_description prism
_exptl_crystal_F_000 3084
_exptl_crystal_size_max 0.20
_exptl_crystal_size_mid 0.20
_exptl_crystal_size_min 0.10
_refine_diff_density_max 1.134
_refine_diff_density_min -0.389
_refine_diff_density_rms 0.064
_refine_ls_extinction_method none
_refine_ls_goodness_of_fit_ref 1.057
_refine_ls_hydrogen_treatment constr
_refine_ls_matrix_type full
_refine_ls_number_parameters 879
_refine_ls_number_reflns 15370
_refine_ls_number_restraints 0
_refine_ls_restrained_S_all 1.057
_refine_ls_R_factor_all 0.0492
_refine_ls_R_factor_gt 0.0441
_refine_ls_shift/su_max 0.002
_refine_ls_shift/su_mean 0.000
_refine_ls_structure_factor_coef Fsqd
_refine_ls_weighting_details 'calc w=1/[\s^2^(Fo^2^)+(0.0792P)^2^+1.3108P] where P=(Fo^2^+2Fc^2^)/3'
_refine_ls_weighting_scheme calc
_refine_ls_wR_factor_gt 0.1243
_refine_ls_wR_factor_ref 0.1284
_reflns_number_gt 13142
_reflns_number_total 15370
_reflns_threshold_expression >2sigma(I)
_cod_data_source_file c0dt00115e.txt
_cod_data_source_block Si2bz
_cod_original_cell_volume 8836.5(19)
_cod_original_sg_symbol_Hall ' -P 2ybc '
_cod_original_sg_symbol_H-M ' P 21/c'
_cod_original_formula_sum 'C67.50 H142 Si16'
_cod_database_code 7026000

loop_
_symmetry_equiv_pos_as_xyz
'x, y, z'
'-x, y+1/2, -z+1/2'
'-x, -y, -z'
'x, -y-1/2, z-1/2'

loop_
_atom_site_label
_atom_site_type_symbol
_atom_site_fract_x
_atom_site_fract_y
_atom_site_fract_z
_atom_site_U_iso_or_equiv
_atom_site_adp_type
_atom_site_occupancy
_atom_site_symmetry_multiplicity
_atom_site_calc_flag
_atom_site_refinement_flags
_atom_site_disorder_assembly
_atom_site_disorder_group
Si1 Si 0.63596(3) 0.09290(4) 0.605117(13) 0.01437(12) Uani 1 1 d . . .
C1 C 0.62695(10) -0.02304(15) 0.57626(5) 0.0179(4) Uani 1 1 d . . .
H1 H 0.5828 -0.0648 0.5748 0.021 Uiso 1 1 calc R . .
C2 C 0.67304(11) -0.06135(16) 0.55603(5) 0.0211(4) Uani 1 1 d . . .
H2 H 0.6557 -0.1222 0.5416 0.025 Uiso 1 1 calc R . .
C3 C 0.74290(11) -0.01953(16) 0.55454(5) 0.0216(4) Uani 1 1 d . . .
H3 H 0.7694 -0.0568 0.5400 0.026 Uiso 1 1 calc R . .
C4 C 0.77666(10) 0.07034(16) 0.57210(5) 0.0198(4) Uani 1 1 d . . .
H4 H 0.8229 0.0896 0.5670 0.024 Uiso 1 1 calc R . .
Si2 Si 0.74800(3) 0.15814(4) 0.603279(13) 0.01438(12) Uani 1 1 d . . .
C5 C 0.55776(10) 0.07960(14) 0.62889(5) 0.0142(4) Uani 1 1 d . . .
C6 C 0.56149(10) -0.00777(15) 0.65295(5) 0.0147(4) Uani 1 1 d . . .
C7 C 0.49727(10) -0.04214(15) 0.66336(5) 0.0168(4) Uani 1 1 d . . .
H5 H 0.5009 -0.1013 0.6792 0.020 Uiso 1 1 calc R . .
C8 C 0.42796(10) 0.00629(15) 0.65165(5) 0.0156(4) Uani 1 1 d . . .
C9 C 0.42684(10) 0.09627(15) 0.62965(5) 0.0165(4) Uani 1 1 d . . .
H6 H 0.3817 0.1351 0.6225 0.020 Uiso 1 1 calc R . .
C10 C 0.48912(10) 0.13225(14) 0.61760(5) 0.0145(4) Uani 1 1 d . . .
C11 C 0.63348(10) -0.06684(15) 0.66745(5) 0.0169(4) Uani 1 1 d . . .
H7 H 0.6692 -0.0308 0.6553 0.020 Uiso 1 1 calc R . .
C12 C 0.47851(10) 0.22305(15) 0.59085(5) 0.0160(4) Uani 1 1 d . . .
H8 H 0.5298 0.2393 0.5879 0.019 Uiso 1 1 calc R . .
C13 C 0.35711(10) -0.03323(15) 0.66341(5) 0.0179(4) Uani 1 1 d . . .
Si3 Si 0.66966(3) -0.02500(5) 0.712735(14) 0.02075(13) Uani 1 1 d . . .
Si4 Si 0.63814(3) -0.21953(4) 0.655535(15) 0.02090(13) Uani 1 1 d . . .
Si5 Si 0.44651(3) 0.36077(4) 0.606305(14) 0.01949(13) Uani 1 1 d . . .
Si6 Si 0.43018(3) 0.16869(4) 0.547519(14) 0.01857(13) Uani 1 1 d . . .
Si7 Si 0.34267(3) 0.07093(5) 0.697645(15) 0.02476(14) Uani 1 1 d . . .
Si8 Si 0.36696(3) -0.18192(5) 0.681901(16) 0.02547(14) Uani 1 1 d . . .
Si9 Si 0.26987(3) -0.03685(5) 0.627791(15) 0.02222(14) Uani 1 1 d . . .
C14 C 0.67309(12) 0.13088(18) 0.71248(6) 0.0294(5) Uani 1 1 d . . .
H9 H 0.6229 0.1606 0.7064 0.044 Uiso 1 1 calc R . .
H10 H 0.7017 0.1559 0.6960 0.044 Uiso 1 1 calc R . .
H11 H 0.6964 0.1578 0.7349 0.044 Uiso 1 1 calc R . .
C15 C 0.76211(11) -0.09012(19) 0.72781(6) 0.0297(5) Uani 1 1 d . . .
H12 H 0.7843 -0.0599 0.7500 0.045 Uiso 1 1 calc R . .
H13 H 0.7940 -0.0737 0.7118 0.045 Uiso 1 1 calc R . .
H14 H 0.7565 -0.1710 0.7295 0.045 Uiso 1 1 calc R . .
C16 C 0.61337(12) -0.0663(2) 0.74399(5) 0.0308(5) Uani 1 1 d . . .
H15 H 0.6078 -0.1475 0.7439 0.046 Uiso 1 1 calc R . .
H16 H 0.5647 -0.0313 0.7381 0.046 Uiso 1 1 calc R . .
H17 H 0.6380 -0.0417 0.7665 0.046 Uiso 1 1 calc R . .
C17 C 0.73337(12) -0.24486(19) 0.64781(6) 0.0331(5) Uani 1 1 d . . .
H18 H 0.7695 -0.2322 0.6687 0.050 Uiso 1 1 calc R . .
H19 H 0.7431 -0.1937 0.6304 0.050 Uiso 1 1 calc R . .
H20 H 0.7372 -0.3219 0.6404 0.050 Uiso 1 1 calc R . .
C18 C 0.62138(14) -0.31615(18) 0.68946(6) 0.0342(5) Uani 1 1 d . . .
H21 H 0.5731 -0.3002 0.6948 0.051 Uiso 1 1 calc R . .
H22 H 0.6598 -0.3055 0.7097 0.051 Uiso 1 1 calc R . .
H23 H 0.6225 -0.3934 0.6817 0.051 Uiso 1 1 calc R . .
C19 C 0.56907(11) -0.25238(17) 0.61620(5) 0.0246(5) Uani 1 1 d . . .
H24 H 0.5489 -0.3271 0.6180 0.037 Uiso 1 1 calc R . .
H25 H 0.5931 -0.2496 0.5968 0.037 Uiso 1 1 calc R . .
H26 H 0.5291 -0.1976 0.6132 0.037 Uiso 1 1 calc R . .
C20 C 0.50171(13) 0.38634(18) 0.64954(5) 0.0303(5) Uani 1 1 d . . .
H27 H 0.5543 0.3804 0.6492 0.045 Uiso 1 1 calc R . .
H28 H 0.4887 0.3309 0.6651 0.045 Uiso 1 1 calc R . .
H29 H 0.4910 0.4611 0.6570 0.045 Uiso 1 1 calc R . .
C21 C 0.46200(12) 0.47458(16) 0.57712(6) 0.0262(5) Uani 1 1 d . . .
H30 H 0.4418 0.5445 0.5839 0.039 Uiso 1 1 calc R . .
H31 H 0.4373 0.4557 0.5541 0.039 Uiso 1 1 calc R . .
H32 H 0.5150 0.4833 0.5781 0.039 Uiso 1 1 calc R . .
C22 C 0.34615(12) 0.37308(18) 0.60775(6) 0.0291(5) Uani 1 1 d . . .
H33 H 0.3385 0.4386 0.6210 0.044 Uiso 1 1 calc R . .
H34 H 0.3303 0.3061 0.6181 0.044 Uiso 1 1 calc R . .
H35 H 0.3173 0.3810 0.5848 0.044 Uiso 1 1 calc R . .
C23 C 0.48926(12) 0.1984(2) 0.51629(5) 0.0312(5) Uani 1 1 d . . .
H36 H 0.5396 0.1726 0.5252 0.047 Uiso 1 1 calc R . .
H37 H 0.4898 0.2788 0.5121 0.047 Uiso 1 1 calc R . .
H38 H 0.4694 0.1595 0.4952 0.047 Uiso 1 1 calc R . .
C24 C 0.33835(11) 0.23535(18) 0.53129(5) 0.0276(5) Uani 1 1 d . . .
H39 H 0.3452 0.3151 0.5278 0.041 Uiso 1 1 calc R . .
H40 H 0.3067 0.2252 0.5477 0.041 Uiso 1 1 calc R . .
H41 H 0.3152 0.2006 0.5099 0.041 Uiso 1 1 calc R . .
C25 C 0.41617(11) 0.01464(16) 0.54832(5) 0.0250(5) Uani 1 1 d . . .
H42 H 0.3913 -0.0108 0.5260 0.038 Uiso 1 1 calc R . .
H43 H 0.3858 -0.0036 0.5648 0.038 Uiso 1 1 calc R . .
H44 H 0.4641 -0.0225 0.5547 0.038 Uiso 1 1 calc R . .
C26 C 0.30253(13) 0.20722(19) 0.68069(6) 0.0345(5) Uani 1 1 d . . .
H45 H 0.2917 0.2527 0.6992 0.052 Uiso 1 1 calc R . .
H46 H 0.2570 0.1939 0.6642 0.052 Uiso 1 1 calc R . .
H47 H 0.3379 0.2465 0.6699 0.052 Uiso 1 1 calc R . .
C27 C 0.28101(13) 0.0185(2) 0.72593(6) 0.0374(6) Uani 1 1 d . . .
H48 H 0.2751 0.0767 0.7421 0.056 Uiso 1 1 calc R . .
H49 H 0.3031 -0.0477 0.7380 0.056 Uiso 1 1 calc R . .
H50 H 0.2327 -0.0007 0.7123 0.056 Uiso 1 1 calc R . .
C28 C 0.43373(12) 0.1054(2) 0.72540(6) 0.0317(5) Uani 1 1 d . . .
H51 H 0.4687 0.1282 0.7115 0.048 Uiso 1 1 calc R . .
H52 H 0.4528 0.0397 0.7387 0.048 Uiso 1 1 calc R . .
H53 H 0.4273 0.1665 0.7406 0.048 Uiso 1 1 calc R . .
C29 C 0.27766(12) -0.2482(2) 0.68667(6) 0.0340(5) Uani 1 1 d . . .
H54 H 0.2441 -0.2515 0.6647 0.051 Uiso 1 1 calc R . .
H55 H 0.2552 -0.2040 0.7022 0.051 Uiso 1 1 calc R . .
H56 H 0.2872 -0.3239 0.6956 0.051 Uiso 1 1 calc R . .
C30 C 0.42511(13) -0.1927(2) 0.72560(6) 0.0359(6) Uani 1 1 d . . .
H57 H 0.4030 -0.1477 0.7411 0.054 Uiso 1 1 calc R . .
H58 H 0.4749 -0.1653 0.7255 0.054 Uiso 1 1 calc R . .
H59 H 0.4276 -0.2707 0.7329 0.054 Uiso 1 1 calc R . .
C31 C 0.40721(13) -0.28143(18) 0.65462(7) 0.0358(6) Uani 1 1 d . . .
H60 H 0.3714 -0.3404 0.6465 0.054 Uiso 1 1 calc R . .
H61 H 0.4523 -0.3146 0.6678 0.054 Uiso 1 1 calc R . .
H62 H 0.4189 -0.2411 0.6354 0.054 Uiso 1 1 calc R . .
C32 C 0.26940(12) -0.1630(2) 0.60013(6) 0.0334(5) Uani 1 1 d . . .
H63 H 0.2275 -0.1585 0.5811 0.050 Uiso 1 1 calc R . .
H64 H 0.2651 -0.2304 0.6132 0.050 Uiso 1 1 calc R . .
H65 H 0.3154 -0.1656 0.5917 0.050 Uiso 1 1 calc R . .
C33 C 0.18231(11) -0.03384(19) 0.64459(6) 0.0295(5) Uani 1 1 d . . .
H66 H 0.1742 0.0416 0.6523 0.044 Uiso 1 1 calc R . .
H67 H 0.1864 -0.0860 0.6635 0.044 Uiso 1 1 calc R . .
H68 H 0.1408 -0.0555 0.6267 0.044 Uiso 1 1 calc R . .
C34 C 0.25339(12) 0.0802(2) 0.59680(6) 0.0333(5) Uani 1 1 d . . .
H69 H 0.2041 0.0728 0.5826 0.050 Uiso 1 1 calc R . .
H70 H 0.2905 0.0778 0.5826 0.050 Uiso 1 1 calc R . .
H71 H 0.2569 0.1513 0.6089 0.050 Uiso 1 1 calc R . .
C35 C 0.81347(10) 0.28115(14) 0.61037(5) 0.0143(4) Uani 1 1 d . . .
C36 C 0.81059(10) 0.35913(14) 0.58386(5) 0.0148(4) Uani 1 1 d . . .
C37 C 0.86818(10) 0.43587(15) 0.58501(5) 0.0173(4) Uani 1 1 d . . .
H72 H 0.8648 0.4880 0.5671 0.021 Uiso 1 1 calc R . .
C38 C 0.93026(10) 0.43963(15) 0.61105(5) 0.0169(4) Uani 1 1 d . A .
C39 C 0.93089(10) 0.36230(15) 0.63721(5) 0.0166(4) Uani 1 1 d . . .
H73 H 0.9718 0.3626 0.6556 0.020 Uiso 1 1 calc R . .
C40 C 0.87455(10) 0.28513(15) 0.63760(5) 0.0151(4) Uani 1 1 d . . .
C41 C 0.74587(10) 0.36390(15) 0.55446(5) 0.0165(4) Uani 1 1 d . . .
H74 H 0.7155 0.2984 0.5586 0.020 Uiso 1 1 calc R . .
C42 C 0.88136(10) 0.20555(15) 0.66735(5) 0.0177(4) Uani 1 1 d . . .
H75 H 0.8346 0.1617 0.6620 0.021 Uiso 1 1 calc R . .
C43 C 0.99451(10) 0.52394(16) 0.61200(5) 0.0194(4) Uani 1 1 d . . .
Si10 Si 0.68490(3) 0.48626(4) 0.559917(14) 0.01982(13) Uani 1 1 d . . .
Si11 Si 0.76489(3) 0.33386(5) 0.510936(14) 0.02195(14) Uani 1 1 d . . .
Si12 Si 0.87404(3) 0.28133(5) 0.707569(14) 0.02268(14) Uani 1 1 d . . .
Si13 Si 0.95553(3) 0.09517(5) 0.668488(14) 0.02126(14) Uani 1 1 d . . .
C44 C 0.66460(11) 0.46993(17) 0.60288(5) 0.0256(5) Uani 1 1 d . . .
H76 H 0.6331 0.5314 0.6073 0.038 Uiso 1 1 calc R . .
H77 H 0.7108 0.4709 0.6196 0.038 Uiso 1 1 calc R . .
H78 H 0.6392 0.3990 0.6042 0.038 Uiso 1 1 calc R . .
C45 C 0.59933(12) 0.4804(2) 0.52676(6) 0.0307(5) Uani 1 1 d . . .
H79 H 0.5680 0.5445 0.5291 0.046 Uiso 1 1 calc R . .
H80 H 0.5726 0.4114 0.5292 0.046 Uiso 1 1 calc R . .
H81 H 0.6123 0.4822 0.5045 0.046 Uiso 1 1 calc R . .
C46 C 0.72737(12) 0.62565(17) 0.55694(6) 0.0308(5) Uani 1 1 d . . .
H82 H 0.7410 0.6334 0.5349 0.046 Uiso 1 1 calc R . .
H83 H 0.7715 0.6329 0.5747 0.046 Uiso 1 1 calc R . .
H84 H 0.6919 0.6840 0.5596 0.046 Uiso 1 1 calc R . .
C47 C 0.69119(14) 0.2354(2) 0.49067(6) 0.0388(6) Uani 1 1 d . . .
H85 H 0.6995 0.2142 0.4684 0.058 Uiso 1 1 calc R . .
H86 H 0.6430 0.2717 0.4883 0.058 Uiso 1 1 calc R . .
H87 H 0.6923 0.1687 0.5047 0.058 Uiso 1 1 calc R . .
C48 C 0.76144(13) 0.45802(19) 0.48264(5) 0.0297(5) Uani 1 1 d . . .
H88 H 0.7730 0.4349 0.4611 0.045 Uiso 1 1 calc R . .
H89 H 0.7975 0.5135 0.4933 0.045 Uiso 1 1 calc R . .
H90 H 0.7119 0.4906 0.4787 0.045 Uiso 1 1 calc R . .
C49 C 0.85755(13) 0.2682(2) 0.51391(6) 0.0346(5) Uani 1 1 d . . .
H91 H 0.8624 0.2047 0.5294 0.052 Uiso 1 1 calc R . .
H92 H 0.8961 0.3230 0.5223 0.052 Uiso 1 1 calc R . .
H93 H 0.8628 0.2424 0.4916 0.052 Uiso 1 1 calc R . .
C50 C 0.79246(12) 0.37628(19) 0.69776(6) 0.0325(5) Uani 1 1 d . . .
H94 H 0.7491 0.3338 0.6868 0.049 Uiso 1 1 calc R . .
H95 H 0.8023 0.4358 0.6827 0.049 Uiso 1 1 calc R . .
H96 H 0.7833 0.4090 0.7187 0.049 Uiso 1 1 calc R . .
C51 C 0.95550(13) 0.36623(19) 0.72798(6) 0.0321(5) Uani 1 1 d . . .
H97 H 0.9454 0.4013 0.7484 0.048 Uiso 1 1 calc R . .
H98 H 0.9650 0.4240 0.7123 0.048 Uiso 1 1 calc R . .
H99 H 0.9988 0.3179 0.7339 0.048 Uiso 1 1 calc R . .
C52 C 0.86392(13) 0.1756(2) 0.74011(6) 0.0331(5) Uani 1 1 d . . .
H100 H 0.9113 0.1385 0.7482 0.050 Uiso 1 1 calc R . .
H101 H 0.8270 0.1202 0.7302 0.050 Uiso 1 1 calc R . .
H102 H 0.8481 0.2125 0.7590 0.050 Uiso 1 1 calc R . .
C53 C 0.92582(13) -0.03711(18) 0.68640(6) 0.0329(5) Uani 1 1 d . . .
H103 H 0.8782 -0.0609 0.6730 0.049 Uiso 1 1 calc R . .
H104 H 0.9210 -0.0244 0.7097 0.049 Uiso 1 1 calc R . .
H105 H 0.9627 -0.0952 0.6858 0.049 Uiso 1 1 calc R . .
C54 C 1.04634(12) 0.1357(2) 0.69499(6) 0.0337(5) Uani 1 1 d . . .
H106 H 1.0830 0.0782 0.6934 0.050 Uiso 1 1 calc R . .
H107 H 1.0413 0.1435 0.7185 0.050 Uiso 1 1 calc R . .
H108 H 1.0623 0.2069 0.6870 0.050 Uiso 1 1 calc R . .
C55 C 0.96590(12) 0.06264(17) 0.62477(5) 0.0261(5) Uani 1 1 d . . .
H109 H 0.9691 0.1322 0.6125 0.039 Uiso 1 1 calc R . .
H110 H 0.9232 0.0197 0.6133 0.039 Uiso 1 1 calc R . .
H111 H 1.0109 0.0189 0.6255 0.039 Uiso 1 1 calc R . .
Si14 Si 1.02068(4) 0.58485(6) 0.656030(19) 0.01724(19) Uani 0.7334(12) 1 d P A 1
Si15 Si 0.96863(4) 0.65261(6) 0.58115(2) 0.0212(2) Uani 0.7334(12) 1 d P A 1
Si16 Si 1.07503(4) 0.44979(6) 0.59862(2) 0.0224(2) Uani 0.7334(12) 1 d P A 1
C56 C 1.0878(2) 0.4936(3) 0.68528(10) 0.0238(8) Uani 0.7334(12) 1 d P A 1
H112 H 1.0673 0.4183 0.6854 0.036 Uiso 0.7334(12) 1 calc PR A 1
H113 H 1.0963 0.5247 0.7081 0.036 Uiso 0.7334(12) 1 calc PR A 1
H114 H 1.1345 0.4904 0.6775 0.036 Uiso 0.7334(12) 1 calc PR A 1
C57 C 1.06931(11) 0.72334(17) 0.65924(6) 0.0269(5) Uani 1 1 d . . .
H115 H 1.0386 0.7776 0.6447 0.040 Uiso 0.7334(12) 1 calc PR A 1
H116 H 1.1165 0.7151 0.6520 0.040 Uiso 0.7334(12) 1 calc PR A 1
H117 H 1.0782 0.7493 0.6826 0.040 Uiso 0.7334(12) 1 calc PR A 1
H118 H 1.0962 0.7452 0.6418 0.040 Uiso 0.2666(12) 1 calc PR A 2
H119 H 1.0998 0.6727 0.6752 0.040 Uiso 0.2666(12) 1 calc PR A 2
H120 H 1.0577 0.7898 0.6712 0.040 Uiso 0.2666(12) 1 calc PR A 2
C58 C 0.93576(12) 0.61403(18) 0.67414(6) 0.0270(5) Uani 1 1 d . . .
H121 H 0.9065 0.5458 0.6735 0.041 Uiso 0.7334(12) 1 calc PR A 1
H122 H 0.9061 0.6720 0.6608 0.041 Uiso 0.7334(12) 1 calc PR A 1
H123 H 0.9509 0.6394 0.6975 0.041 Uiso 0.7334(12) 1 calc PR A 1
H124 H 0.9295 0.6819 0.6867 0.041 Uiso 0.2666(12) 1 calc PR A 2
H125 H 0.9671 0.5613 0.6890 0.041 Uiso 0.2666(12) 1 calc PR A 2
H126 H 0.8875 0.5801 0.6657 0.041 Uiso 0.2666(12) 1 calc PR A 2
C59 C 0.9054(3) 0.7513(4) 0.59685(11) 0.0263(10) Uani 0.7334(12) 1 d P A 1
H127 H 0.9262 0.7710 0.6203 0.039 Uiso 0.7334(12) 1 calc PR A 1
H128 H 0.8573 0.7159 0.5955 0.039 Uiso 0.7334(12) 1 calc PR A 1
H129 H 0.8996 0.8188 0.5830 0.039 Uiso 0.7334(12) 1 calc PR A 1
C60 C 1.0525(2) 0.7339(4) 0.57566(13) 0.0321(10) Uani 0.7334(12) 1 d P A 1
H130 H 1.0804 0.7568 0.5978 0.048 Uiso 0.7334(12) 1 calc PR A 1
H131 H 1.0370 0.8002 0.5619 0.048 Uiso 0.7334(12) 1 calc PR A 1
H132 H 1.0836 0.6872 0.5644 0.048 Uiso 0.7334(12) 1 calc PR A 1
C61 C 0.92568(14) 0.6193(2) 0.53682(6) 0.0369(6) Uani 1 1 d . . .
H133 H 0.9574 0.5675 0.5276 0.055 Uiso 0.7334(12) 1 calc PR A 1
H134 H 0.9197 0.6880 0.5235 0.055 Uiso 0.7334(12) 1 calc PR A 1
H135 H 0.8774 0.5850 0.5360 0.055 Uiso 0.7334(12) 1 calc PR A 1
H136 H 0.9408 0.6392 0.5158 0.055 Uiso 0.2666(12) 1 calc PR A 2
H137 H 0.9047 0.6849 0.5458 0.055 Uiso 0.2666(12) 1 calc PR A 2
H138 H 0.8885 0.5601 0.5325 0.055 Uiso 0.2666(12) 1 calc PR A 2
C62 C 1.1653(3) 0.5263(4) 0.61054(11) 0.0335(11) Uani 0.7334(12) 1 d P A 1
H139 H 1.1754 0.5423 0.6347 0.050 Uiso 0.7334(12) 1 calc PR A 1
H140 H 1.1625 0.5963 0.5979 0.050 Uiso 0.7334(12) 1 calc PR A 1
H141 H 1.2050 0.4800 0.6052 0.050 Uiso 0.7334(12) 1 calc PR A 1
C63 C 1.0617(9) 0.4237(13) 0.5524(4) 0.039(3) Uani 0.7334(12) 1 d P A 1
H142 H 1.0152 0.3838 0.5447 0.059 Uiso 0.7334(12) 1 calc PR A 1
H143 H 1.1027 0.3786 0.5478 0.059 Uiso 0.7334(12) 1 calc PR A 1
H144 H 1.0602 0.4950 0.5405 0.059 Uiso 0.7334(12) 1 calc PR A 1
C64 C 1.09269(13) 0.30605(19) 0.61885(7) 0.0359(6) Uani 1 1 d . . .
H145 H 1.1003 0.3133 0.6434 0.054 Uiso 0.7334(12) 1 calc PR A 1
H146 H 1.1367 0.2733 0.6128 0.054 Uiso 0.7334(12) 1 calc PR A 1
H147 H 1.0501 0.2578 0.6108 0.054 Uiso 0.7334(12) 1 calc PR A 1
H148 H 1.0831 0.3099 0.5942 0.054 Uiso 0.2666(12) 1 calc PR A 2
H149 H 1.0548 0.2601 0.6260 0.054 Uiso 0.2666(12) 1 calc PR A 2
H150 H 1.1413 0.2729 0.6271 0.054 Uiso 0.2666(12) 1 calc PR A 2
Si17 Si 0.97912(11) 0.64918(17) 0.63866(6) 0.0218(6) Uani 0.2666(12) 1 d P A 2
Si18 Si 1.01525(13) 0.5645(2) 0.57098(6) 0.0298(6) Uani 0.2666(12) 1 d P A 2
Si19 Si 1.09046(11) 0.44809(17) 0.63631(5) 0.0202(5) Uani 0.2666(12) 1 d P A 2
C65 C 0.9148(10) 0.7551(14) 0.6110(3) 0.048(4) Uani 0.2666(12) 1 d P A 2
H151 H 0.9362 0.7761 0.5916 0.072 Uiso 0.2666(12) 1 calc PR A 2
H152 H 0.9095 0.8216 0.6243 0.072 Uiso 0.2666(12) 1 calc PR A 2
H153 H 0.8664 0.7211 0.6030 0.072 Uiso 0.2666(12) 1 calc PR A 2
C66 C 1.0774(7) 0.6915(11) 0.5745(4) 0.041(3) Uani 0.2666(12) 1 d P A 2
H154 H 1.0870 0.7101 0.5523 0.061 Uiso 0.2666(12) 1 calc PR A 2
H155 H 1.1241 0.6753 0.5899 0.061 Uiso 0.2666(12) 1 calc PR A 2
H156 H 1.0532 0.7546 0.5831 0.061 Uiso 0.2666(12) 1 calc PR A 2
C67 C 1.053(2) 0.449(3) 0.5484(11) 0.032(6) Uani 0.2666(12) 1 d P A 2
H157 H 1.0627 0.4773 0.5270 0.049 Uiso 0.2666(12) 1 calc PR A 2
H158 H 1.0174 0.3883 0.5441 0.049 Uiso 0.2666(12) 1 calc PR A 2
H159 H 1.0993 0.4222 0.5623 0.049 Uiso 0.2666(12) 1 calc PR A 2
C68 C 1.1771(7) 0.5144(11) 0.6275(3) 0.031(3) Uani 0.2666(12) 1 d P A 2
H160 H 1.1809 0.5911 0.6360 0.047 Uiso 0.2666(12) 1 calc PR A 2
H161 H 1.1753 0.5148 0.6032 0.047 Uiso 0.2666(12) 1 calc PR A 2
H162 H 1.2201 0.4717 0.6389 0.047 Uiso 0.2666(12) 1 calc PR A 2
C69 C 1.1084(6) 0.4453(10) 0.6834(3) 0.030(2) Uani 0.2666(12) 1 d P A 2
H163 H 1.1069 0.5214 0.6920 0.046 Uiso 0.2666(12) 1 calc PR A 2
H164 H 1.1571 0.4129 0.6920 0.046 Uiso 0.2666(12) 1 calc PR A 2
H165 H 1.0706 0.4002 0.6909 0.046 Uiso 0.2666(12) 1 calc PR A 2
C70 C -0.1200(5) 0.9019(10) 0.4911(2) 0.072(3) Uani 0.50 1 d P B -1
H166 H -0.1416 0.9031 0.5113 0.109 Uiso 0.50 1 calc PR B -1
H167 H -0.1127 0.8246 0.4848 0.109 Uiso 0.50 1 calc PR B -1
H168 H -0.1534 0.9393 0.4726 0.109 Uiso 0.50 1 calc PR B -1
C71 C -0.0473(2) 0.9612(5) 0.49816(17) 0.0553(18) Uani 0.50 1 d PG B -1
C72 C -0.0069(3) 0.9698(5) 0.47290(12) 0.052(2) Uani 0.50 1 d PG B -1
H169 H -0.0246 0.9362 0.4516 0.062 Uiso 0.50 1 calc PR B -1
C73 C 0.0596(3) 1.0274(5) 0.4788(2) 0.068(2) Uani 0.50 1 d PG B -1
H170 H 0.0872 1.0333 0.4615 0.082 Uiso 0.50 1 calc PR B -1
C74 C 0.0855(3) 1.0766(6) 0.5099(2) 0.088(5) Uani 0.50 1 d PG B -1
H171 H 0.1309 1.1160 0.5140 0.106 Uiso 0.50 1 calc PR B -1
C75 C 0.0450(4) 1.0681(6) 0.53520(16) 0.083(3) Uani 0.50 1 d PG B -1
H172 H 0.0627 1.1017 0.5565 0.099 Uiso 0.50 1 calc PR B -1
C76 C -0.0214(4) 1.0104(6) 0.52931(13) 0.066(3) Uani 0.50 1 d PG B -1
H173 H -0.0491 1.0046 0.5466 0.080 Uiso 0.50 1 calc PR B -1

loop_
_atom_site_aniso_label
_atom_site_aniso_U_11
_atom_site_aniso_U_22
_atom_site_aniso_U_33
_atom_site_aniso_U_23
_atom_site_aniso_U_13
_atom_site_aniso_U_12
Si1 0.0114(3) 0.0149(3) 0.0171(3) -0.0014(2) 0.0037(2) -0.00236(19)
C1 0.0149(9) 0.0178(9) 0.0207(11) -0.0016(8) 0.0029(8) -0.0046(7)
C2 0.0252(11) 0.0153(9) 0.0227(11) -0.0061(8) 0.0051(9) -0.0026(8)
C3 0.0223(10) 0.0206(10) 0.0239(11) -0.0065(8) 0.0091(9) 0.0016(8)
C4 0.0155(10) 0.0219(10) 0.0237(11) -0.0023(8) 0.0084(8) -0.0023(8)
Si2 0.0115(3) 0.0135(2) 0.0186(3) -0.0015(2) 0.0040(2) -0.00210(19)
C5 0.0132(9) 0.0141(9) 0.0161(10) -0.0043(7) 0.0050(7) -0.0038(7)
C6 0.0135(9) 0.0146(9) 0.0158(10) -0.0035(7) 0.0022(7) -0.0015(7)
C7 0.0188(10) 0.0156(9) 0.0168(10) -0.0007(7) 0.0052(8) -0.0030(7)
C8 0.0144(9) 0.0177(9) 0.0154(10) -0.0057(7) 0.0044(7) -0.0047(7)
C9 0.0121(9) 0.0176(9) 0.0194(10) -0.0033(8) 0.0023(8) 0.0006(7)
C10 0.0149(9) 0.0130(9) 0.0154(10) -0.0042(7) 0.0025(7) -0.0015(7)
C11 0.0127(9) 0.0179(9) 0.0202(10) 0.0019(8) 0.0032(8) -0.0022(7)
C12 0.0121(9) 0.0153(9) 0.0210(10) -0.0012(8) 0.0047(8) -0.0011(7)
C13 0.0145(9) 0.0196(10) 0.0205(10) -0.0018(8) 0.0055(8) -0.0049(8)
Si3 0.0165(3) 0.0248(3) 0.0199(3) 0.0012(2) 0.0012(2) -0.0036(2)
Si4 0.0176(3) 0.0177(3) 0.0263(3) 0.0017(2) 0.0020(2) 0.0021(2)
Si5 0.0186(3) 0.0152(3) 0.0251(3) -0.0013(2) 0.0055(2) 0.0007(2)
Si6 0.0172(3) 0.0188(3) 0.0194(3) -0.0006(2) 0.0030(2) -0.0016(2)
Si7 0.0192(3) 0.0322(3) 0.0247(3) -0.0068(2) 0.0087(2) -0.0046(2)
Si8 0.0183(3) 0.0246(3) 0.0333(4) 0.0055(2) 0.0045(3) -0.0066(2)
Si9 0.0143(3) 0.0280(3) 0.0245(3) -0.0018(2) 0.0039(2) -0.0043(2)
C14 0.0283(12) 0.0283(11) 0.0290(12) -0.0047(9) -0.0002(9) -0.0045(9)
C15 0.0209(11) 0.0357(12) 0.0286(12) 0.0042(10) -0.0043(9) -0.0047(9)
C16 0.0256(11) 0.0450(14) 0.0208(12) 0.0011(10) 0.0024(9) -0.0079(10)
C17 0.0220(11) 0.0321(12) 0.0445(15) -0.0080(11) 0.0052(10) 0.0069(9)
C18 0.0412(14) 0.0233(11) 0.0353(14) 0.0090(10) 0.0008(11) -0.0034(10)
C19 0.0231(11) 0.0211(10) 0.0296(12) -0.0051(9) 0.0051(9) -0.0001(8)
C20 0.0369(13) 0.0251(11) 0.0280(12) -0.0078(9) 0.0044(10) 0.0007(10)
C21 0.0242(11) 0.0197(10) 0.0343(13) 0.0036(9) 0.0049(9) 0.0003(8)
C22 0.0262(11) 0.0236(11) 0.0407(14) -0.0014(10) 0.0141(10) 0.0042(9)
C23 0.0304(12) 0.0409(13) 0.0228(12) -0.0022(10) 0.0069(10) -0.0071(10)
C24 0.0241(11) 0.0306(12) 0.0252(12) 0.0008(9) -0.0020(9) 0.0018(9)
C25 0.0243(11) 0.0215(10) 0.0273(12) -0.0059(9) 0.0005(9) -0.0034(8)
C26 0.0333(13) 0.0337(12) 0.0384(14) -0.0089(10) 0.0117(11) 0.0029(10)
C27 0.0277(12) 0.0571(16) 0.0320(14) -0.0112(11) 0.0166(10) -0.0111(11)
C28 0.0251(11) 0.0427(13) 0.0287(13) -0.0176(10) 0.0088(10) -0.0082(10)
C29 0.0237(11) 0.0377(13) 0.0393(14) 0.0100(11) 0.0032(10) -0.0123(10)
C30 0.0252(12) 0.0417(13) 0.0396(14) 0.0160(11) 0.0038(10) -0.0052(10)
C31 0.0279(12) 0.0237(11) 0.0558(16) -0.0051(11) 0.0082(11) -0.0073(9)
C32 0.0254(12) 0.0422(14) 0.0329(13) -0.0134(10) 0.0061(10) -0.0099(10)
C33 0.0154(10) 0.0343(12) 0.0396(14) -0.0018(10) 0.0077(9) -0.0041(9)
C34 0.0166(11) 0.0445(14) 0.0354(13) 0.0076(11) -0.0029(9) -0.0050(10)
C35 0.0124(9) 0.0138(9) 0.0174(10) -0.0029(7) 0.0049(7) -0.0013(7)
C36 0.0136(9) 0.0137(9) 0.0181(10) -0.0031(7) 0.0058(8) -0.0001(7)
C37 0.0185(10) 0.0145(9) 0.0197(10) 0.0009(8) 0.0059(8) -0.0007(7)
C38 0.0142(9) 0.0137(9) 0.0248(11) -0.0063(8) 0.0084(8) -0.0046(7)
C39 0.0135(9) 0.0177(9) 0.0179(10) -0.0044(8) 0.0016(8) -0.0011(7)
C40 0.0131(9) 0.0132(9) 0.0193(10) -0.0032(7) 0.0043(8) 0.0014(7)
C41 0.0155(9) 0.0144(9) 0.0195(10) 0.0012(7) 0.0036(8) -0.0036(7)
C42 0.0132(9) 0.0180(9) 0.0212(11) -0.0001(8) 0.0017(8) -0.0022(7)
C43 0.0163(10) 0.0197(10) 0.0232(11) -0.0044(8) 0.0067(8) -0.0064(8)
Si10 0.0174(3) 0.0184(3) 0.0227(3) 0.0034(2) 0.0019(2) 0.0015(2)
Si11 0.0236(3) 0.0238(3) 0.0190(3) -0.0014(2) 0.0056(2) -0.0047(2)
Si12 0.0227(3) 0.0261(3) 0.0194(3) -0.0033(2) 0.0046(2) -0.0045(2)
Si13 0.0166(3) 0.0205(3) 0.0256(3) 0.0030(2) 0.0019(2) 0.0019(2)
C44 0.0230(11) 0.0251(11) 0.0291(12) 0.0007(9) 0.0065(9) 0.0081(9)
C45 0.0214(11) 0.0403(13) 0.0282(12) 0.0057(10) 0.0001(9) 0.0034(9)
C46 0.0301(12) 0.0188(10) 0.0447(14) 0.0046(10) 0.0102(10) 0.0030(9)
C47 0.0478(15) 0.0439(14) 0.0258(13) -0.0111(11) 0.0100(11) -0.0200(12)
C48 0.0309(12) 0.0365(12) 0.0219(12) 0.0050(9) 0.0055(9) -0.0051(10)
C49 0.0374(13) 0.0364(13) 0.0344(14) 0.0012(10) 0.0179(11) 0.0054(10)
C50 0.0319(12) 0.0320(12) 0.0366(14) -0.0067(10) 0.0138(10) 0.0016(10)
C51 0.0340(13) 0.0359(13) 0.0267(12) -0.0087(10) 0.0069(10) -0.0103(10)
C52 0.0331(13) 0.0436(14) 0.0219(12) 0.0014(10) 0.0035(10) -0.0097(10)
C53 0.0333(12) 0.0257(11) 0.0395(14) 0.0133(10) 0.0069(10) 0.0066(10)
C54 0.0205(11) 0.0401(13) 0.0372(14) 0.0002(11) -0.0016(10) 0.0042(10)
C55 0.0237(11) 0.0211(10) 0.0341(13) -0.0017(9) 0.0074(9) 0.0029(8)
Si14 0.0133(4) 0.0156(4) 0.0218(4) -0.0031(3) 0.0010(3) -0.0031(3)
Si15 0.0207(4) 0.0189(4) 0.0232(4) 0.0019(3) 0.0024(3) -0.0077(3)
Si16 0.0163(4) 0.0224(4) 0.0306(5) -0.0070(3) 0.0100(3) -0.0047(3)
C56 0.0203(19) 0.024(2) 0.0249(18) -0.0039(15) -0.0015(15) -0.0037(14)
C57 0.0237(11) 0.0226(11) 0.0334(13) -0.0079(9) 0.0031(9) -0.0095(9)
C58 0.0272(11) 0.0224(11) 0.0333(13) -0.0070(9) 0.0103(10) -0.0006(9)
C59 0.028(2) 0.0181(17) 0.030(3) -0.0007(19) 0.000(2) -0.0036(13)
C60 0.032(3) 0.031(2) 0.033(2) 0.0013(18) 0.0044(19) -0.0137(17)
C61 0.0421(14) 0.0422(14) 0.0263(13) 0.0072(10) 0.0068(11) -0.0193(11)
C62 0.020(2) 0.030(2) 0.051(3) -0.005(2) 0.011(2) -0.0027(15)
C63 0.036(4) 0.051(7) 0.034(4) -0.010(4) 0.013(3) -0.003(3)
C64 0.0267(12) 0.0263(12) 0.0590(17) -0.0081(11) 0.0186(11) 0.0008(9)
Si17 0.0158(11) 0.0169(11) 0.0317(13) -0.0019(9) 0.0029(9) -0.0039(8)
Si18 0.0272(12) 0.0373(13) 0.0254(13) 0.0007(10) 0.0068(10) -0.0151(10)
Si19 0.0114(10) 0.0231(11) 0.0266(12) -0.0070(9) 0.0048(8) -0.0038(8)
C65 0.063(9) 0.052(7) 0.024(8) -0.014(7) -0.005(7) 0.027(6)
C66 0.034(8) 0.051(9) 0.039(6) 0.005(7) 0.011(6) -0.029(6)
C67 0.019(9) 0.045(15) 0.036(11) -0.017(10) 0.012(8) -0.007(9)
C68 0.015(5) 0.032(6) 0.052(8) -0.023(6) 0.019(6) -0.013(4)
C69 0.024(6) 0.045(7) 0.021(5) -0.003(5) 0.000(4) -0.004(5)
C70 0.065(7) 0.091(7) 0.061(5) 0.006(4) 0.013(4) 0.025(5)
C71 0.051(5) 0.069(5) 0.045(4) -0.001(3) 0.008(4) 0.032(4)
C72 0.046(6) 0.066(5) 0.047(5) 0.009(4) 0.016(4) 0.027(4)
C73 0.066(6) 0.070(5) 0.068(6) 0.003(4) 0.011(5) 0.023(4)
C74 0.055(8) 0.072(7) 0.123(12) 0.011(6) -0.017(8) 0.012(7)
C75 0.064(6) 0.105(7) 0.071(6) -0.004(5) -0.004(5) 0.036(5)
C76 0.056(8) 0.092(7) 0.049(5) -0.009(4) 0.005(4) 0.039(6)

loop_
_atom_type_symbol
_atom_type_description
_atom_type_scat_dispersion_real
_atom_type_scat_dispersion_imag
_atom_type_scat_source
C C 0.0033 0.0016 'International Tables Vol C Tables 4.2.6.8 and 6.1.1.4'
H H 0.0000 0.0000 'International Tables Vol C Tables 4.2.6.8 and 6.1.1.4'
Si Si 0.0817 0.0704 'International Tables Vol C Tables 4.2.6.8 and 6.1.1.4'

loop_
_geom_angle_atom_site_label_1
_geom_angle_atom_site_label_2
_geom_angle_atom_site_label_3
_geom_angle
C1 Si1 C5 106.48(8)
C1 Si1 Si2 102.37(6)
C5 Si1 Si2 148.67(6)
C2 C1 Si1 131.04(15)
C1 C2 C3 126.51(18)
C4 C3 C2 126.02(18)
C3 C4 Si2 130.90(15)
C4 Si2 C35 106.96(8)
C4 Si2 Si1 102.98(7)
C35 Si2 Si1 146.98(6)
C10 C5 C6 117.93(16)
C10 C5 Si1 121.77(14)
C6 C5 Si1 118.17(13)
C7 C6 C5 119.70(17)
C7 C6 C11 118.53(16)
C5 C6 C11 121.76(16)
C6 C7 C8 123.40(17)
C9 C8 C7 115.56(16)
C9 C8 C13 121.68(16)
C7 C8 C13 122.70(17)
C8 C9 C10 123.38(17)
C9 C10 C5 119.84(17)
C9 C10 C12 118.01(16)
C5 C10 C12 122.04(16)
C6 C11 Si3 111.33(13)
C6 C11 Si4 115.61(13)
Si3 C11 Si4 118.50(10)
C10 C12 Si5 113.00(13)
C10 C12 Si6 112.28(12)
Si5 C12 Si6 118.54(10)
C8 C13 Si7 105.71(12)
C8 C13 Si8 112.39(13)
Si7 C13 Si8 109.63(10)
C8 C13 Si9 113.92(13)
Si7 C13 Si9 109.63(9)
Si8 C13 Si9 105.57(9)
C16 Si3 C15 105.50(10)
C16 Si3 C14 107.09(11)
C15 Si3 C14 112.93(10)
C16 Si3 C11 116.91(9)
C15 Si3 C11 109.20(10)
C14 Si3 C11 105.41(9)
C18 Si4 C19 108.03(10)
C18 Si4 C17 108.81(11)
C19 Si4 C17 109.10(10)
C18 Si4 C11 112.78(10)
C19 Si4 C11 111.15(9)
C17 Si4 C11 106.90(9)
C21 Si5 C20 110.48(10)
C21 Si5 C22 103.97(10)
C20 Si5 C22 108.43(11)
C21 Si5 C12 109.19(9)
C20 Si5 C12 107.68(9)
C22 Si5 C12 117.02(9)
C23 Si6 C25 107.65(10)
C23 Si6 C24 107.11(10)
C25 Si6 C24 108.00(10)
C23 Si6 C12 109.10(9)
C25 Si6 C12 111.18(9)
C24 Si6 C12 113.56(9)
C26 Si7 C28 105.70(11)
C26 Si7 C27 105.76(11)
C28 Si7 C27 106.88(11)
C26 Si7 C13 113.90(10)
C28 Si7 C13 109.72(9)
C27 Si7 C13 114.30(10)
C29 Si8 C31 104.63(11)
C29 Si8 C30 102.85(10)
C31 Si8 C30 106.89(11)
C29 Si8 C13 114.52(10)
C31 Si8 C13 112.10(10)
C30 Si8 C13 114.87(10)
C34 Si9 C33 101.13(10)
C34 Si9 C32 102.88(11)
C33 Si9 C32 109.28(10)
C34 Si9 C13 118.90(9)
C33 Si9 C13 112.30(10)
C32 Si9 C13 111.42(10)
C40 C35 C36 118.16(16)
C40 C35 Si2 122.14(13)
C36 C35 Si2 118.25(13)
C37 C36 C35 119.71(17)
C37 C36 C41 118.55(16)
C35 C36 C41 121.73(16)
C38 C37 C36 123.43(17)
C37 C38 C39 115.44(16)
C37 C38 C43 123.27(17)
C39 C38 C43 121.29(17)
C40 C39 C38 123.51(17)
C39 C40 C35 119.71(17)
C39 C40 C42 118.75(16)
C35 C40 C42 121.53(16)
C36 C41 Si10 109.52(12)
C36 C41 Si11 117.34(13)
Si10 C41 Si11 118.79(10)
C40 C42 Si12 111.82(13)
C40 C42 Si13 113.58(13)
Si12 C42 Si13 119.29(10)
C38 C43 Si18 116.46(15)
C38 C43 Si14 108.82(13)
Si18 C43 Si14 133.26(13)
C38 C43 Si17 109.01(14)
Si18 C43 Si17 112.65(14)
Si14 C43 Si17 37.10(8)
C38 C43 Si16 109.11(13)
Si18 C43 Si16 63.29(10)
Si14 C43 Si16 112.38(10)
Si17 C43 Si16 138.08(12)
C38 C43 Si15 113.81(13)
Si18 C43 Si15 45.12(10)
Si14 C43 Si15 106.07(9)
Si17 C43 Si15 72.51(10)
Si16 C43 Si15 106.70(10)
C38 C43 Si19 107.80(14)
Si18 C43 Si19 103.42(13)
Si14 C43 Si19 71.81(9)
Si17 C43 Si19 106.82(13)
Si16 C43 Si19 44.13(8)
Si15 C43 Si19 136.10(11)
C45 Si10 C46 107.23(11)
C45 Si10 C44 111.63(10)
C46 Si10 C44 108.78(10)
C45 Si10 C41 109.11(10)
C46 Si10 C41 114.81(9)
C44 Si10 C41 105.35(9)
C47 Si11 C49 109.99(12)
C47 Si11 C48 107.55(11)
C49 Si11 C48 107.02(10)
C47 Si11 C41 105.85(9)
C49 Si11 C41 111.02(10)
C48 Si11 C41 115.32(9)
C52 Si12 C51 104.12(11)
C52 Si12 C50 111.89(11)
C51 Si12 C50 107.91(11)
C52 Si12 C42 108.47(10)
C51 Si12 C42 116.84(9)
C50 Si12 C42 107.67(10)
C55 Si13 C54 110.42(10)
C55 Si13 C53 106.62(10)
C54 Si13 C53 107.34(11)
C55 Si13 C42 109.57(9)
C54 Si13 C42 113.23(10)
C53 Si13 C42 109.42(9)
C57 Si14 C56 102.93(13)
C57 Si14 C58 103.45(10)
C56 Si14 C58 110.85(14)
C57 Si14 C43 115.64(10)
C56 Si14 C43 112.28(13)
C58 Si14 C43 111.11(9)
C61 Si15 C59 106.92(16)
C61 Si15 C60 101.52(18)
C59 Si15 C60 107.46(19)
C61 Si15 C43 116.43(10)
C59 Si15 C43 111.56(15)
C60 Si15 C43 112.16(16)
C63 Si16 C62 105.7(6)
C63 Si16 C43 114.3(5)
C62 Si16 C43 113.84(17)
C63 Si16 C64 104.9(5)
C62 Si16 C64 105.27(17)
C43 Si16 C64 112.05(10)
Si14 C57 Si17 37.04(8)
Si17 C58 Si14 37.84(8)
Si15 C61 Si18 44.10(9)
Si19 C64 Si16 46.93(9)
C58 Si17 C43 113.78(14)
C58 Si17 C57 104.16(14)
C43 Si17 C57 113.21(13)
C58 Si17 C65 106.9(6)
C43 Si17 C65 109.4(4)
C57 Si17 C65 109.0(6)
C43 Si18 C67 114.4(13)
C43 Si18 C66 112.1(5)
C67 Si18 C66 110.4(14)
C43 Si18 C61 114.09(14)
C67 Si18 C61 103.8(12)
C66 Si18 C61 101.0(5)
C64 Si19 C69 111.2(4)
C64 Si19 C68 103.4(4)
C69 Si19 C68 102.5(5)
C64 Si19 C43 107.88(13)
C69 Si19 C43 117.1(4)
C68 Si19 C43 114.0(4)
C72 C71 C76 120.0
C72 C71 C70 119.4(6)
C76 C71 C70 120.6(6)
C71 C72 C73 120.0
C74 C73 C72 120.0
C73 C74 C75 120.0
C76 C75 C74 120.0
C75 C76 C71 120.0

loop_
_geom_bond_atom_site_label_1
_geom_bond_atom_site_label_2
_geom_bond_distance
Si1 C1 1.8047(19)
Si1 C5 1.9014(18)
Si1 Si2 2.2334(7)
C1 C2 1.377(3)
C2 C3 1.400(3)
C3 C4 1.372(3)
C4 Si2 1.806(2)
Si2 C35 1.8956(18)
C5 C10 1.411(3)
C5 C6 1.425(3)
C6 C7 1.402(3)
C6 C11 1.520(3)
C7 C8 1.402(3)
C8 C9 1.398(3)
C8 C13 1.558(2)
C9 C10 1.408(3)
C10 C12 1.523(3)
C11 Si3 1.892(2)
C11 Si4 1.9019(19)
C12 Si5 1.9045(19)
C12 Si6 1.9195(19)
C13 Si7 1.927(2)
C13 Si8 1.930(2)
C13 Si9 1.940(2)
Si3 C16 1.863(2)
Si3 C15 1.870(2)
Si3 C14 1.872(2)
Si4 C18 1.873(2)
Si4 C19 1.876(2)
Si4 C17 1.877(2)
Si5 C21 1.867(2)
Si5 C20 1.870(2)
Si5 C22 1.878(2)
Si6 C23 1.867(2)
Si6 C25 1.869(2)
Si6 C24 1.875(2)
Si7 C26 1.870(2)
Si7 C28 1.877(2)
Si7 C27 1.883(2)
Si8 C29 1.880(2)
Si8 C31 1.881(2)
Si8 C30 1.885(2)
Si9 C34 1.869(2)
Si9 C33 1.882(2)
Si9 C32 1.883(2)
C35 C40 1.414(3)
C35 C36 1.419(3)
C36 C37 1.403(3)
C36 C41 1.513(3)
C37 C38 1.397(3)
C38 C39 1.408(3)
C38 C43 1.557(2)
C39 C40 1.398(3)
C40 C42 1.525(3)
C41 Si10 1.8927(19)
C41 Si11 1.903(2)
C42 Si12 1.897(2)
C42 Si13 1.9026(19)
C43 Si18 1.847(3)
C43 Si14 1.901(2)
C43 Si17 1.907(3)
C43 Si16 1.907(2)
C43 Si15 1.985(2)
C43 Si19 2.063(3)
Si10 C45 1.863(2)
Si10 C46 1.863(2)
Si10 C44 1.866(2)
Si11 C47 1.867(2)
Si11 C49 1.871(2)
Si11 C48 1.874(2)
Si12 C52 1.868(2)
Si12 C51 1.871(2)
Si12 C50 1.871(2)
Si13 C55 1.863(2)
Si13 C54 1.870(2)
Si13 C53 1.874(2)
Si14 C57 1.883(2)
Si14 C56 1.887(4)
Si14 C58 1.898(2)
Si15 C61 1.858(2)
Si15 C59 1.865(5)
Si15 C60 1.885(5)
Si16 C63 1.866(16)
Si16 C62 1.884(5)
Si16 C64 1.910(3)
C57 Si17 1.929(3)
C58 Si17 1.833(3)
C61 Si18 2.045(4)
C64 Si19 1.850(3)
Si17 C65 1.939(15)
Si18 C67 1.87(4)
Si18 C66 1.898(13)
Si19 C69 1.873(11)
Si19 C68 1.889(12)
C70 C71 1.499(11)
C71 C72 1.3900
C71 C76 1.3900
C72 C73 1.3900
C73 C74 1.3900
C74 C75 1.3900
C75 C76 1.3900
